data_2228604
loop_
_publ_author_name
'Gu, Zhun'
'Jia, Hong-Sheng'
'Cheng, Wei'

_publ_section_title
;
 2-(4-Hydroxyphenoxy)propanoic acid
;
_journal_coeditor_code XU5075
_journal_issue 12
_journal_name_full 'Acta Crystallographica Section E'
_journal_page_first o3366
_journal_paper_doi 10.1107/S1600536810049469
_journal_volume 66
_journal_year 2010
_chemical_formula_iupac 'C9 H10 O4'
_chemical_formula_moiety 'C9 H10 O4'
_chemical_formula_sum 'C9 H10 O4'
_chemical_formula_weight 182.17
_chemical_name_systematic
;
2-(4-hydroxyphenoxy)propanoic acid
;
_space_group_IT_number 4
_symmetry_cell_setting monoclinic
_symmetry_space_group_name_Hall 'P 2yb'
_symmetry_space_group_name_H-M 'P 1 21 1'
_atom_sites_solution_hydrogens geom
_atom_sites_solution_primary direct
_atom_sites_solution_secondary difmap
_audit_creation_method SHELXL-97
_cell_angle_alpha 90.00
_cell_angle_beta 114.78(3)
_cell_angle_gamma 90.00
_cell_formula_units_Z 2
_cell_length_a 6.2050(10)
_cell_length_b 11.853(2)
_cell_length_c 6.7160(10)
_cell_measurement_reflns_used 25
_cell_measurement_temperature 298(2)
_cell_measurement_theta_max 13
_cell_measurement_theta_min 10
_cell_volume 448.47(16)
_computing_cell_refinement 'CAD-4 Software (Enraf--Nonius, 1985)'
_computing_data_collection 'CAD-4 Software (Enraf--Nonius, 1985)'
_computing_data_reduction 'XCAD4 (Harms & Wocadlo, 1995)'
_computing_molecular_graphics 'SHELXTL (Sheldrick, 2008)'
_computing_publication_material 'SHELXTL (Sheldrick, 2008)'
_computing_structure_refinement 'SHELXTL (Sheldrick, 2008)'
_computing_structure_solution 'SHELXTL (Sheldrick, 2008)'
_diffrn_ambient_temperature 298(2)
_diffrn_measured_fraction_theta_full 1.000
_diffrn_measured_fraction_theta_max 1.000
_diffrn_measurement_device_type 'Enraf--Nonius CAD-4'
_diffrn_measurement_method \w/2\q
_diffrn_radiation_monochromator graphite
_diffrn_radiation_source 'fine-focus sealed tube'
_diffrn_radiation_type MoK\a
_diffrn_radiation_wavelength 0.71073
_diffrn_reflns_av_R_equivalents 0.0180
_diffrn_reflns_av_sigmaI/netI 0.0280
_diffrn_reflns_limit_h_max 6
_diffrn_reflns_limit_h_min -7
_diffrn_reflns_limit_k_max 14
_diffrn_reflns_limit_k_min 0
_diffrn_reflns_limit_l_max 8
_diffrn_reflns_limit_l_min 0
_diffrn_reflns_number 924
_diffrn_reflns_theta_full 25.94
_diffrn_reflns_theta_max 25.94
_diffrn_reflns_theta_min 3.34
_diffrn_standards_decay_% 0
_diffrn_standards_interval_count 200
_diffrn_standards_interval_time 120
_diffrn_standards_number 3
_exptl_absorpt_coefficient_mu 0.107
_exptl_absorpt_correction_type none
_exptl_crystal_colour colorless
_exptl_crystal_density_diffrn 1.349
_exptl_crystal_density_method 'not measured'
_exptl_crystal_description block
_exptl_crystal_F_000 192
_exptl_crystal_size_max 0.40
_exptl_crystal_size_mid 0.30
_exptl_crystal_size_min 0.20
_refine_diff_density_max 0.243
_refine_diff_density_min -0.278
_refine_ls_extinction_method none
_refine_ls_goodness_of_fit_ref 1.017
_refine_ls_hydrogen_treatment mixed
_refine_ls_matrix_type full
_refine_ls_number_parameters 121
_refine_ls_number_reflns 924
_refine_ls_number_restraints 3
_refine_ls_restrained_S_all 1.016
_refine_ls_R_factor_all 0.0507
_refine_ls_R_factor_gt 0.0399
_refine_ls_shift/su_max 0.000
_refine_ls_shift/su_mean 0.000
_refine_ls_structure_factor_coef Fsqd
_refine_ls_weighting_details 'calc w=1/[\s^2^(Fo^2^)+(0.05P)^2^+0.6P] where P=(Fo^2^+2Fc^2^)/3'
_refine_ls_weighting_scheme calc
_refine_ls_wR_factor_gt 0.0958
_refine_ls_wR_factor_ref 0.1372
_reflns_number_gt 829
_reflns_number_total 924
_reflns_threshold_expression I>2\s(I)
_cod_data_source_file xu5075.cif
_cod_data_source_block I
_cod_original_cell_volume 448.47(15)
_cod_original_sg_symbol_H-M 'P 21'
_cod_database_code 2228604
_cod_database_fobs_code 2228604

loop_
_symmetry_equiv_pos_as_xyz
'x, y, z'
'-x, y+1/2, -z'

loop_
_atom_site_type_symbol
_atom_site_label
_atom_site_fract_x
_atom_site_fract_y
_atom_site_fract_z
_atom_site_U_iso_or_equiv
_atom_site_adp_type
_atom_site_calc_flag
_atom_site_refinement_flags
_atom_site_occupancy
_atom_site_disorder_assembly
_atom_site_disorder_group
O O1 0.4177(6) 0.4704(4) 0.2174(6) 0.0527(10) Uani d . 1 . .
H H1B 0.2918 0.4336 0.1940 0.079 Uiso d R 1 . .
O O2 0.8378(5) 0.7346(3) 0.9648(5) 0.0431(9) Uani d . 1 . .
O O3 1.0305(6) 0.9182(3) 0.8307(6) 0.0506(10) Uani d . 1 . .
O O4 1.3803(5) 0.8319(3) 0.9703(6) 0.0487(9) Uani d D 1 . .
C C1 0.7253(9) 0.5920(5) 0.4402(8) 0.0473(13) Uani d . 1 . .
H H1A 0.7872 0.5876 0.3360 0.057 Uiso calc R 1 . .
C C2 0.5225(8) 0.5344(4) 0.4072(8) 0.0381(11) Uani d . 1 . .
C C3 0.4318(8) 0.5400(4) 0.5642(9) 0.0401(11) Uani d . 1 . .
H H3A 0.2959 0.4997 0.5449 0.048 Uiso calc R 1 . .
C C4 0.5441(8) 0.6055(4) 0.7487(8) 0.0373(10) Uani d . 1 . .
H H4A 0.4832 0.6092 0.8537 0.045 Uiso calc R 1 . .
C C5 0.7453(8) 0.6655(5) 0.7789(7) 0.0375(10) Uani d . 1 . .
C C6 0.8398(9) 0.6568(5) 0.6261(8) 0.0505(14) Uani d . 1 . .
H H6A 0.9797 0.6943 0.6483 0.061 Uiso calc R 1 . .
C C7 1.0878(7) 0.7533(4) 1.0603(7) 0.0380(11) Uani d . 1 . .
H H7A 1.1701 0.6824 1.0626 0.046 Uiso calc R 1 . .
C C8 1.1531(10) 0.7924(6) 1.2920(8) 0.0538(14) Uani d . 1 . .
H H8A 1.1081 0.7359 1.3698 0.081 Uiso calc R 1 . .
H H8B 1.0715 0.8616 1.2896 0.081 Uiso calc R 1 . .
H H8C 1.3214 0.8047 1.3643 0.081 Uiso calc R 1 . .
C C9 1.1595(7) 0.8419(4) 0.9378(7) 0.0362(10) Uani d D 1 . .
H H4B 1.448(5) 0.883(3) 0.928(8) 0.054 Uiso d D 1 . .

loop_
_atom_site_aniso_label
_atom_site_aniso_U_11
_atom_site_aniso_U_22
_atom_site_aniso_U_33
_atom_site_aniso_U_12
_atom_site_aniso_U_13
_atom_site_aniso_U_23
O1 0.0343(17) 0.065(3) 0.059(2) -0.0158(18) 0.0201(16) -0.030(2)
O2 0.0322(16) 0.055(2) 0.0446(18) -0.0092(16) 0.0189(14) -0.0137(17)
O3 0.0359(17) 0.050(2) 0.061(2) 0.0072(17) 0.0158(16) 0.0174(19)
O4 0.0335(17) 0.048(2) 0.070(2) 0.0068(17) 0.0267(16) 0.0125(19)
C1 0.052(3) 0.055(3) 0.048(3) -0.015(3) 0.034(2) -0.008(3)
C2 0.030(2) 0.036(2) 0.046(3) 0.001(2) 0.015(2) -0.011(2)
C3 0.029(2) 0.035(2) 0.056(3) -0.002(2) 0.018(2) 0.000(2)
C4 0.035(2) 0.041(3) 0.040(2) 0.001(2) 0.0199(19) -0.001(2)
C5 0.033(2) 0.046(3) 0.035(2) -0.002(2) 0.0162(18) -0.011(2)
C6 0.047(3) 0.064(4) 0.051(3) -0.025(3) 0.031(2) -0.011(3)
C7 0.031(2) 0.043(3) 0.037(2) -0.006(2) 0.0114(18) 0.001(2)
C8 0.055(3) 0.066(3) 0.039(3) -0.014(3) 0.019(2) 0.000(3)
C9 0.028(2) 0.043(3) 0.035(2) 0.003(2) 0.0115(17) 0.001(2)

loop_
_atom_type_symbol
_atom_type_description
_atom_type_scat_dispersion_real
_atom_type_scat_dispersion_imag
_atom_type_scat_source
C C 0.0033 0.0016 'International Tables Vol C Tables 4.2.6.8 and 6.1.1.4'
H H 0.0000 0.0000 'International Tables Vol C Tables 4.2.6.8 and 6.1.1.4'
O O 0.0106 0.0060 'International Tables Vol C Tables 4.2.6.8 and 6.1.1.4'

loop_
_geom_angle_atom_site_label_1
_geom_angle_atom_site_label_2
_geom_angle_atom_site_label_3
_geom_angle_site_symmetry_1
_geom_angle_site_symmetry_3
_geom_angle
_geom_angle_publ_flag
C2 O1 H1B . . 119.4 ?
C5 O2 C7 . . 117.0(4) .
C9 O4 H4B . . 121(3) ?
C2 C1 C6 . . 120.9(4) ?
C2 C1 H1A . . 119.5 ?
C6 C1 H1A . . 119.5 ?
C1 C2 O1 . . 117.8(4) .
C1 C2 C3 . . 119.5(4) ?
O1 C2 C3 . . 122.7(4) .
C4 C3 C2 . . 119.8(4) ?
C4 C3 H3A . . 120.1 ?
C2 C3 H3A . . 120.1 ?
C5 C4 C3 . . 120.6(4) ?
C5 C4 H4A . . 119.7 ?
C3 C4 H4A . . 119.7 ?
C4 C5 C6 . . 119.5(4) ?
C4 C5 O2 . . 116.2(4) .
C6 C5 O2 . . 124.3(4) .
C1 C6 C5 . . 119.7(4) ?
C1 C6 H6A . . 120.2 ?
C5 C6 H6A . . 120.2 ?
O2 C7 C8 . . 106.5(4) .
O2 C7 C9 . . 112.1(4) .
C8 C7 C9 . . 109.6(4) ?
O2 C7 H7A . . 109.6 ?
C8 C7 H7A . . 109.6 ?
C9 C7 H7A . . 109.6 ?
C7 C8 H8A . . 109.5 ?
C7 C8 H8B . . 109.5 ?
H8A C8 H8B . . 109.5 ?
C7 C8 H8C . . 109.5 ?
H8A C8 H8C . . 109.5 ?
H8B C8 H8C . . 109.5 ?
O3 C9 O4 . . 123.4(4) .
O3 C9 C7 . . 124.4(4) .
O4 C9 C7 . . 112.0(4) .

loop_
_geom_bond_atom_site_label_1
_geom_bond_atom_site_label_2
_geom_bond_site_symmetry_2
_geom_bond_distance
_geom_bond_publ_flag
O1 C2 . 1.389(6) ?
O1 H1B . 0.8500 ?
O2 C5 . 1.399(5) .
O2 C7 . 1.426(5) .
O3 C9 . 1.221(6) .
O4 C9 . 1.300(5) .
O4 H4B . 0.85(4) ?
C1 C2 . 1.366(6) ?
C1 C6 . 1.382(7) ?
C1 H1A . 0.9300 ?
C2 C3 . 1.389(6) ?
C3 C4 . 1.378(7) ?
C3 H3A . 0.9300 ?
C4 C5 . 1.376(7) ?
C4 H4A . 0.9300 ?
C5 C6 . 1.382(6) ?
C6 H6A . 0.9300 ?
C7 C8 . 1.508(7) ?
C7 C9 . 1.511(6) ?
C7 H7A . 0.9800 ?
C8 H8A . 0.9600 ?
C8 H8B . 0.9600 ?
C8 H8C . 0.9600 ?

loop_
_geom_hbond_atom_site_label_D
_geom_hbond_atom_site_label_H
_geom_hbond_atom_site_label_A
_geom_hbond_site_symmetry_A
_geom_hbond_distance_DH
_geom_hbond_distance_HA
_geom_hbond_distance_DA
_geom_hbond_angle_DHA
_geom_hbond_publ_flag
O1 H1B O3 2_646 0.85 1.94 2.733(6) 154 yes
O4 H4B O1 2_756 0.85(4) 1.84(4) 2.679(6) 166(4) yes

loop_
_geom_torsion_atom_site_label_1
_geom_torsion_atom_site_label_2
_geom_torsion_atom_site_label_3
_geom_torsion_atom_site_label_4
_geom_torsion_site_symmetry_1
_geom_torsion_site_symmetry_2
_geom_torsion_site_symmetry_3
_geom_torsion_site_symmetry_4
_geom_torsion
_geom_torsion_publ_flag
C6 C1 C2 O1 . . . . -179.6(5) ?
C6 C1 C2 C3 . . . . -0.8(8) ?
C1 C2 C3 C4 . . . . 1.5(7) ?
O1 C2 C3 C4 . . . . -179.8(5) ?
C2 C3 C4 C5 . . . . 0.0(7) ?
C3 C4 C5 C6 . . . . -2.2(8) ?
C3 C4 C5 O2 . . . . 176.3(4) ?
C7 O2 C5 C4 . . . . 150.4(4) ?
C7 O2 C5 C6 . . . . -31.1(7) ?
C2 C1 C6 C5 . . . . -1.4(9) ?
C4 C5 C6 C1 . . . . 2.9(9) ?
O2 C5 C6 C1 . . . . -175.5(5) ?
C5 O2 C7 C8 . . . . -160.4(5) ?
C5 O2 C7 C9 . . . . 79.9(6) ?
O2 C7 C9 O3 . . . . 26.7(7) ?
C8 C7 C9 O3 . . . . -91.3(6) ?
O2 C7 C9 O4 . . . . -157.2(4) ?
C8 C7 C9 O4 . . . . 84.8(5) ?

loop_
_cod_related_entry_id
_cod_related_entry_database
_cod_related_entry_code
1 ChemSpider 156444
